data_7050528
loop_
_publ_author_name
'Houjou, Hirohiko'
'Iwasaki, Atsushi'
'Ogihara, Tamako'
'Kanesato, Masatoshi'
'Akabori, Sadatoshi'
'Hiratani, Kazuhisa'

_publ_section_title
;
 The architecture of dinuclear Ni and Cu complexes: twisted and
 parallel forms controlled by the self-assembly of Schiff base ligands
;
_journal_issue 5
_journal_name_full 'New Journal of Chemistry'
_journal_page_first 886
_journal_paper_doi 10.1039/b212285p
_journal_volume 27
_journal_year 2003
_chemical_formula_sum 'C35 H31 Cl3 N2 Ni O5'
_chemical_formula_weight 724.70
_space_group_IT_number 15
_symmetry_cell_setting monoclinic
_symmetry_Int_Tables_number 15
_symmetry_space_group_name_Hall '-C 2yc'
_symmetry_space_group_name_H-M 'C 1 2/c 1'
_audit_creation_date 'Fri Dec 14 11:05:09 2001'
_audit_creation_method 'by teXsan'
_cell_angle_alpha 90
_cell_angle_beta 112.0649(9)
_cell_angle_gamma 90
_cell_formula_units_Z 8
_cell_length_a 23.3866(8)
_cell_length_b 10.9268(4)
_cell_length_c 27.476(1)
_cell_measurement_reflns_used 17944
_cell_measurement_temperature 193.2
_cell_measurement_theta_max 27.5
_cell_measurement_theta_min 2.1
_cell_volume 6507.0(4)
_computing_cell_refinement PROCESS-AUTO
_computing_data_collection PROCESS-AUTO
_computing_data_reduction 'teXsan Ver. 1.10'
_computing_publication_material 'teXsan Ver. 1.10'
_computing_structure_refinement 'teXsan Ver. 1.10'
_computing_structure_solution SIR92
_diffrn_measured_fraction_theta_full 0.9962
_diffrn_measured_fraction_theta_max 0.9962
_diffrn_measurement_device_type 'Rigaku RAXIS-RAPID Imaging Plate'
_diffrn_measurement_method \w
_diffrn_radiation_type 'Mo K\a'
_diffrn_radiation_wavelength 0.7107
_diffrn_reflns_av_R_equivalents 0.073
_diffrn_reflns_limit_h_max 30
_diffrn_reflns_limit_h_min 0
_diffrn_reflns_limit_k_max 14
_diffrn_reflns_limit_k_min 0
_diffrn_reflns_limit_l_max 33
_diffrn_reflns_limit_l_min -35
_diffrn_reflns_number 26643
_diffrn_reflns_theta_full 27.49
_diffrn_reflns_theta_max 27.49
_exptl_absorpt_coefficient_mu 0.888
_exptl_absorpt_correction_type none
_exptl_crystal_colour brown
_exptl_crystal_density_diffrn 1.479
_exptl_crystal_density_method 'not measured'
_exptl_crystal_description prism
_exptl_crystal_size_max 0.200
_exptl_crystal_size_mid 0.150
_exptl_crystal_size_min 0.100
_refine_diff_density_max 0.99
_refine_diff_density_min -0.80
_refine_ls_extinction_method none
_refine_ls_goodness_of_fit_ref 1.239
_refine_ls_hydrogen_treatment noref
_refine_ls_number_parameters 415
_refine_ls_number_reflns 3753
_refine_ls_R_factor_gt 0.0562
_refine_ls_shift/su_max 0.0020
_refine_ls_structure_factor_coef Fsqd
_refine_ls_weighting_details 'w = 1/[\s^2^(Fo^2^) + (0.01000(Max(Fo^2^,0) + 2Fc^2^)/3)^2^]'
_refine_ls_weighting_scheme calc
_refine_ls_wR_factor_ref 0.0659
_reflns_number_gt 3259
_reflns_number_total 7450
_reflns_threshold_expression F^2^>2.0\s(F^2^)
_cod_data_source_file b212285p.txt
_cod_data_source_block ai0515
_cod_original_cell_volume 6507.1(4)
_cod_original_formula_sum 'C35 H31 Cl3 N2 O5 Ni '
_cod_database_code 7050528

loop_
_symmetry_equiv_pos_as_xyz
x,y,z
-x,y,1/2-z
-x,-y,-z
x,-y,1/2+z
1/2+x,1/2+y,z
1/2-x,1/2+y,1/2-z
1/2-x,1/2-y,-z
1/2+x,1/2-y,1/2+z

loop_
_atom_site_label
_atom_site_type_symbol
_atom_site_fract_x
_atom_site_fract_y
_atom_site_fract_z
_atom_site_U_iso_or_equiv
_atom_site_adp_type
_atom_site_occupancy
_atom_site_calc_flag
_atom_site_refinement_flags
_atom_site_disorder_assembly
_atom_site_disorder_group
Ni1 Ni 0.59137(3) 0.25596(7) 0.24328(3) 0.0259(2) Uani 1.00 d . . .
Cl1 Cl 0.87566(8) 0.5506(2) 0.42595(7) 0.0947(8) Uani 1.00 d . . .
Cl2 Cl 0.75491(8) 0.4961(2) 0.42092(8) 0.1095(8) Uani 1.00 d . . .
Cl3 Cl 0.8180(1) 0.7020(2) 0.47870(7) 0.1199(10) Uani 1.00 d . . .
O1 O 0.6111(1) 0.2882(3) 0.3134(1) 0.032(1) Uani 1.00 d . . .
O2 O 0.5509(1) 0.2232(3) 0.1727(1) 0.031(1) Uani 1.00 d . . .
O3 O 0.7251(1) 0.1693(3) 0.3085(1) 0.033(1) Uani 1.00 d . . .
O4 O 0.8121(1) 0.2582(4) 0.2567(1) 0.038(1) Uani 1.00 d . . .
O5 O 0.6785(1) 0.3332(3) 0.1900(1) 0.034(1) Uani 1.00 d . . .
N1 N 0.5937(2) 0.4248(4) 0.2256(2) 0.027(1) Uani 1.00 d . . .
N2 N 0.6074(2) 0.0872(3) 0.2619(2) 0.024(1) Uani 1.00 d . . .
C1 C 0.6078(2) 0.3928(5) 0.3354(2) 0.025(2) Uani 1.00 d . . .
C2 C 0.6125(2) 0.3895(5) 0.3892(2) 0.026(2) Uani 1.00 d . . .
C3 C 0.6116(2) 0.4964(5) 0.4140(2) 0.034(2) Uani 1.00 d . . .
C4 C 0.6073(2) 0.6113(5) 0.3893(2) 0.039(2) Uani 1.00 d . . .
C5 C 0.6010(2) 0.6158(5) 0.3374(2) 0.035(2) Uani 1.00 d . . .
C6 C 0.6009(2) 0.5071(5) 0.3097(2) 0.026(2) Uani 1.00 d . . .
C7 C 0.5971(2) 0.5158(5) 0.2566(2) 0.030(2) Uani 1.00 d . . .
C8 C 0.5901(2) 0.4545(4) 0.1728(2) 0.026(2) Uani 1.00 d . . .
C9 C 0.5443(2) 0.5296(5) 0.1409(2) 0.032(2) Uani 1.00 d . . .
C10 C 0.5395(3) 0.5543(5) 0.0899(2) 0.043(2) Uani 1.00 d . . .
C11 C 0.5806(2) 0.5023(5) 0.0713(2) 0.041(2) Uani 1.00 d . . .
C12 C 0.6279(2) 0.4272(5) 0.1040(2) 0.034(2) Uani 1.00 d . . .
C13 C 0.6331(2) 0.4040(4) 0.1551(2) 0.028(2) Uani 1.00 d . . .
C14 C 0.7238(2) 0.2800(5) 0.1725(2) 0.036(2) Uani 1.00 d . . .
C15 C 0.7653(2) 0.1970(5) 0.2146(2) 0.035(2) Uani 1.00 d . . .
C16 C 0.7928(2) 0.3158(5) 0.2943(2) 0.035(2) Uani 1.00 d . . .
C17 C 0.7834(2) 0.2289(5) 0.3324(2) 0.036(2) Uani 1.00 d . . .
C18 C 0.7037(2) 0.0981(4) 0.3396(2) 0.027(2) Uani 1.00 d . . .
C19 C 0.7384(2) 0.0677(5) 0.3913(2) 0.032(2) Uani 1.00 d . . .
C20 C 0.7135(3) -0.0081(5) 0.4190(2) 0.039(2) Uani 1.00 d . . .
C21 C 0.6547(3) -0.0520(5) 0.3954(2) 0.039(2) Uani 1.00 d . . .
C22 C 0.6192(2) -0.0207(5) 0.3436(2) 0.033(2) Uani 1.00 d . . .
C23 C 0.6434(2) 0.0543(4) 0.3157(2) 0.026(2) Uani 1.00 d . . .
C24 C 0.5895(2) -0.0032(5) 0.2289(2) 0.029(2) Uani 1.00 d . . .
C25 C 0.5514(2) 0.0051(5) 0.1738(2) 0.028(2) Uani 1.00 d . . .
C26 C 0.5344(2) -0.1043(5) 0.1454(2) 0.037(2) Uani 1.00 d . . .
C27 C 0.4991(2) -0.1029(5) 0.0926(2) 0.044(2) Uani 1.00 d . . .
C28 C 0.4818(2) 0.0110(5) 0.0683(2) 0.036(2) Uani 1.00 d . . .
C29 C 0.4966(2) 0.1207(5) 0.0936(2) 0.025(2) Uani 1.00 d . . .
C30 C 0.5341(2) 0.1192(5) 0.1487(2) 0.026(2) Uani 1.00 d . . .
C31 C 0.4755(2) 0.2414(5) 0.0654(2) 0.033(1) Uani 1.00 d . . .
C32 C 0.4067(2) 0.2530(5) 0.0436(2) 0.025(1) Uani 1.00 d . . .
C33 C 0.3739(2) 0.2466(6) -0.0074(2) 0.043(2) Uani 1.00 d . . .
C34 C 0.6218(2) 0.2669(5) 0.4154(2) 0.036(2) Uani 1.00 d . . .
C35 C 0.8261(3) 0.5549(6) 0.4595(2) 0.054(2) Uani 1.00 d . . .
H1 H 0.6219 0.5122 0.4510 0.0380 Uiso 1.00 calc . . .
H2 H 0.6088 0.6847 0.4083 0.0461 Uiso 1.00 calc . . .
H3 H 0.6088 0.6948 0.3234 0.0380 Uiso 1.00 calc . . .
H4 H 0.5971 0.5956 0.2411 0.0380 Uiso 1.00 calc . . .
H5 H 0.5156 0.5649 0.1538 0.0380 Uiso 1.00 calc . . .
H6 H 0.5079 0.6068 0.0680 0.0516 Uiso 1.00 calc . . .
H7 H 0.5770 0.5174 0.0362 0.0493 Uiso 1.00 calc . . .
H8 H 0.6566 0.3919 0.0911 0.0408 Uiso 1.00 calc . . .
H9 H 0.7036 0.2342 0.1413 0.0427 Uiso 1.00 calc . . .
H10 H 0.7476 0.3432 0.1656 0.0427 Uiso 1.00 calc . . .
H11 H 0.7849 0.1423 0.1988 0.0425 Uiso 1.00 calc . . .
H12 H 0.7405 0.1518 0.2288 0.0425 Uiso 1.00 calc . . .
H13 H 0.7549 0.3638 0.2784 0.0380 Uiso 1.00 calc . . .
H14 H 0.8239 0.3712 0.3164 0.0380 Uiso 1.00 calc . . .
H15 H 0.8184 0.1747 0.3451 0.0380 Uiso 1.00 calc . . .
H16 H 0.7767 0.2675 0.3611 0.0380 Uiso 1.00 calc . . .
H17 H 0.7817 0.0852 0.4091 0.0380 Uiso 1.00 calc . . .
H18 H 0.7393 -0.0258 0.4550 0.0380 Uiso 1.00 calc . . .
H19 H 0.6380 -0.1041 0.4144 0.0470 Uiso 1.00 calc . . .
H20 H 0.5760 -0.0450 0.3260 0.0380 Uiso 1.00 calc . . .
H21 H 0.5957 -0.0923 0.2365 0.0380 Uiso 1.00 calc . . .
H22 H 0.5472 -0.1803 0.1630 0.0448 Uiso 1.00 calc . . .
H23 H 0.4870 -0.1768 0.0732 0.0526 Uiso 1.00 calc . . .
H24 H 0.4602 0.0130 0.0308 0.0380 Uiso 1.00 calc . . .
H25 H 0.5009 0.3083 0.0871 0.0380 Uiso 1.00 calc . . .
H26 H 0.4960 0.2457 0.0407 0.0380 Uiso 1.00 calc . . .
H27 H 0.3940 0.2448 -0.0305 0.0518 Uiso 1.00 calc . . .
H28 H 0.3301 0.2589 -0.0212 0.0518 Uiso 1.00 calc . . .
H29 H 0.6119 0.1886 0.3963 0.0380 Uiso 1.00 calc . . .
H30 H 0.6661 0.2526 0.4310 0.0380 Uiso 1.00 calc . . .
H31 H 0.8430 0.5055 0.4901 0.0641 Uiso 1.00 calc . . .

loop_
_atom_site_aniso_label
_atom_site_aniso_U_11
_atom_site_aniso_U_22
_atom_site_aniso_U_33
_atom_site_aniso_U_12
_atom_site_aniso_U_13
_atom_site_aniso_U_23
Ni1 0.0292(3) 0.0170(3) 0.0333(4) -0.0016(4) 0.0137(3) -0.0029(4)
Cl1 0.066(1) 0.148(2) 0.089(1) 0.047(1) 0.051(1) 0.058(1)
Cl2 0.044(1) 0.125(2) 0.130(2) -0.010(1) -0.001(1) 0.020(2)
Cl3 0.255(3) 0.056(1) 0.072(2) 0.007(2) 0.088(2) 0.010(1)
O1 0.048(2) 0.020(2) 0.032(2) 0.001(2) 0.020(2) -0.003(2)
O2 0.036(2) 0.020(2) 0.033(2) -0.004(2) 0.010(2) -0.005(2)
O3 0.023(2) 0.045(2) 0.030(2) -0.006(2) 0.010(2) 0.001(2)
O4 0.025(2) 0.053(2) 0.036(2) -0.007(2) 0.011(2) -0.008(2)
O5 0.026(2) 0.045(2) 0.032(2) 0.009(2) 0.014(2) 0.003(2)
N1 0.020(2) 0.024(3) 0.039(3) 0.000(2) 0.012(2) -0.001(2)
N2 0.021(2) 0.021(2) 0.033(3) -0.004(2) 0.013(2) -0.006(2)
C1 0.018(3) 0.022(3) 0.038(4) -0.002(3) 0.015(3) -0.008(3)
C2 0.031(3) 0.023(3) 0.031(3) -0.007(3) 0.019(3) -0.004(3)
C3 0.041(3) 0.031(3) 0.037(4) -0.009(3) 0.022(3) -0.013(3)
C4 0.046(4) 0.027(3) 0.055(4) -0.006(3) 0.034(3) -0.017(3)
C5 0.040(3) 0.021(3) 0.057(4) -0.012(3) 0.033(3) -0.010(3)
C6 0.026(3) 0.024(3) 0.035(3) -0.004(3) 0.020(3) -0.006(3)
C7 0.026(3) 0.018(3) 0.049(4) 0.000(2) 0.019(3) -0.001(3)
C8 0.029(3) 0.020(3) 0.029(3) -0.004(3) 0.012(3) 0.001(3)
C9 0.032(3) 0.022(3) 0.041(4) 0.006(3) 0.013(3) 0.002(3)
C10 0.054(4) 0.028(3) 0.040(4) -0.001(3) 0.009(3) 0.004(3)
C11 0.044(3) 0.036(3) 0.039(4) -0.009(3) 0.010(3) 0.006(3)
C12 0.037(3) 0.029(3) 0.042(4) -0.002(3) 0.022(3) 0.001(3)
C13 0.033(3) 0.023(3) 0.027(3) 0.000(3) 0.010(3) -0.002(3)
C14 0.032(3) 0.042(4) 0.033(3) -0.002(3) 0.012(3) -0.005(3)
C15 0.039(3) 0.039(3) 0.031(3) 0.004(3) 0.018(3) -0.002(3)
C16 0.030(3) 0.030(3) 0.043(4) -0.007(3) 0.013(3) -0.004(3)
C17 0.027(3) 0.044(4) 0.037(3) -0.008(3) 0.011(3) -0.003(3)
C18 0.034(3) 0.019(3) 0.034(3) -0.002(3) 0.020(3) -0.004(3)
C19 0.028(3) 0.045(4) 0.026(3) 0.009(3) 0.013(3) -0.002(3)
C20 0.049(4) 0.039(3) 0.035(4) 0.015(3) 0.024(3) 0.012(3)
C21 0.058(4) 0.032(3) 0.038(4) 0.000(3) 0.029(3) 0.004(3)
C22 0.041(3) 0.025(3) 0.042(4) 0.000(3) 0.024(3) -0.004(3)
C23 0.032(3) 0.019(3) 0.030(3) 0.001(3) 0.014(3) -0.002(3)
C24 0.034(3) 0.012(3) 0.047(4) -0.007(3) 0.022(3) -0.006(3)
C25 0.018(3) 0.025(3) 0.039(4) -0.001(3) 0.009(3) -0.006(3)
C26 0.029(3) 0.018(3) 0.055(4) 0.001(3) 0.005(3) -0.009(3)
C27 0.032(3) 0.022(3) 0.064(5) -0.004(3) 0.002(3) -0.016(3)
C28 0.022(3) 0.038(4) 0.038(4) 0.001(3) -0.001(3) -0.006(3)
C29 0.017(3) 0.023(3) 0.034(4) -0.002(2) 0.009(3) -0.003(3)
C30 0.021(3) 0.020(3) 0.039(4) 0.003(3) 0.015(3) -0.002(3)
C31 0.030(3) 0.030(3) 0.045(3) -0.007(3) 0.019(3) -0.005(3)
C32 0.032(3) 0.017(2) 0.023(3) -0.002(3) 0.005(2) 0.001(3)
C33 0.048(3) 0.037(3) 0.037(3) -0.005(4) 0.006(3) 0.010(4)
C34 0.044(3) 0.015(3) 0.052(3) 0.003(3) 0.024(3) -0.003(3)
C35 0.064(4) 0.061(4) 0.038(4) 0.003(4) 0.022(3) 0.013(4)

loop_
_atom_type_symbol
_atom_type_description
_atom_type_scat_dispersion_real
_atom_type_scat_dispersion_imag
_atom_type_scat_source
C C 0.003 0.002
;International Tables for Crystallography
(1992, Vol. C, Tables 4.2.6.8 and 6.1.1.1)
;
H H 0.000 0.000
;International Tables for Crystallography
(1992, Vol. C, Table 6.1.1.2)
;
N N 0.006 0.003
;International Tables for Crystallography
(1992, Vol. C, Tables 4.2.6.8 and 6.1.1.1)
;
O O 0.011 0.006
;International Tables for Crystallography
(1992, Vol. C, Tables 4.2.6.8 and 6.1.1.1)
;
Ni Ni 0.339 1.112
;International Tables for Crystallography
(1992, Vol. C, Tables 4.2.6.8 and 6.1.1.1)
;
Cl Cl 0.148 0.159
;International Tables for Crystallography
(1992, Vol. C, Tables 4.2.6.8 and 6.1.1.1)
;

loop_
_geom_angle_atom_site_label_1
_geom_angle_atom_site_label_2
_geom_angle_atom_site_label_3
_geom_angle
_geom_angle_site_symmetry_1
_geom_angle_site_symmetry_2
_geom_angle_site_symmetry_3
_geom_angle_publ_flag
O1 NI1 O2 165.0(2) . 1_555 1_555 yes
O1 NI1 N1 93.5(2) . 1_555 1_555 yes
O1 NI1 N2 87.6(2) . 1_555 1_555 yes
O2 NI1 N1 88.4(2) . 1_555 1_555 yes
O2 NI1 N2 93.7(2) . 1_555 1_555 yes
N1 NI1 N2 167.4(2) . 1_555 1_555 yes
NI1 O1 C1 128.0(3) . 1_555 1_555 yes
NI1 O2 C30 129.9(3) . 1_555 1_555 yes
C17 O3 C18 118.5(4) . 1_555 1_555 yes
C15 O4 C16 116.2(3) . 1_555 1_555 yes
C13 O5 C14 117.9(4) . 1_555 1_555 yes
NI1 N1 C7 125.1(4) . 1_555 1_555 yes
NI1 N1 C8 118.1(3) . 1_555 1_555 yes
C7 N1 C8 116.8(4) . 1_555 1_555 yes
NI1 N2 C23 119.5(3) . 1_555 1_555 yes
NI1 N2 C24 124.6(4) . 1_555 1_555 yes
C23 N2 C24 115.9(4) . 1_555 1_555 yes
O1 C1 C2 117.1(5) . 1_555 1_555 yes
O1 C1 C6 123.9(5) . 1_555 1_555 yes
C2 C1 C6 119.0(5) . 1_555 1_555 yes
C1 C2 C3 118.9(5) . 1_555 1_555 yes
C1 C2 C34 117.2(5) . 1_555 1_555 yes
C3 C2 C34 123.8(5) . 1_555 1_555 yes
C2 C3 C4 122.5(5) . 1_555 1_555 yes
C3 C4 C5 119.3(5) . 1_555 1_555 yes
C4 C5 C6 120.5(5) . 1_555 1_555 yes
C1 C6 C5 119.8(5) . 1_555 1_555 yes
C1 C6 C7 121.3(5) . 1_555 1_555 yes
C5 C6 C7 118.8(5) . 1_555 1_555 yes
N1 C7 C6 125.9(5) . 1_555 1_555 yes
N1 C8 C9 120.5(5) . 1_555 1_555 yes
N1 C8 C13 118.8(4) . 1_555 1_555 yes
C9 C8 C13 120.7(5) . 1_555 1_555 yes
C8 C9 C10 120.5(5) . 1_555 1_555 yes
C9 C10 C11 119.5(5) . 1_555 1_555 yes
C10 C11 C12 120.1(5) . 1_555 1_555 yes
C11 C12 C13 120.3(5) . 1_555 1_555 yes
O5 C13 C8 116.9(5) . 1_555 1_555 yes
O5 C13 C12 124.2(5) . 1_555 1_555 yes
C8 C13 C12 118.9(5) . 1_555 1_555 yes
O5 C14 C15 109.3(4) . 1_555 1_555 yes
O4 C15 C14 114.7(4) . 1_555 1_555 yes
O4 C16 C17 113.6(4) . 1_555 1_555 yes
O3 C17 C16 109.6(4) . 1_555 1_555 yes
O3 C18 C19 124.1(5) . 1_555 1_555 yes
O3 C18 C23 116.0(4) . 1_555 1_555 yes
C19 C18 C23 119.9(5) . 1_555 1_555 yes
C18 C19 C20 119.9(5) . 1_555 1_555 yes
C19 C20 C21 120.2(5) . 1_555 1_555 yes
C20 C21 C22 120.3(5) . 1_555 1_555 yes
C21 C22 C23 120.1(5) . 1_555 1_555 yes
N2 C23 C18 119.5(5) . 1_555 1_555 yes
N2 C23 C22 120.8(4) . 1_555 1_555 yes
C18 C23 C22 119.6(5) . 1_555 1_555 yes
N2 C24 C25 126.5(5) . 1_555 1_555 yes
C24 C25 C26 117.7(5) . 1_555 1_555 yes
C24 C25 C30 121.3(5) . 1_555 1_555 yes
C26 C25 C30 120.9(5) . 1_555 1_555 yes
C25 C26 C27 120.7(5) . 1_555 1_555 yes
C26 C27 C28 117.7(5) . 1_555 1_555 yes
C27 C28 C29 124.5(5) . 1_555 1_555 yes
C28 C29 C30 117.7(5) . 1_555 1_555 yes
C28 C29 C31 122.1(4) . 1_555 1_555 yes
C30 C29 C31 120.1(4) . 1_555 1_555 yes
O2 C30 C25 123.3(4) . 1_555 1_555 yes
O2 C30 C29 118.3(5) . 1_555 1_555 yes
C25 C30 C29 118.4(5) . 1_555 1_555 yes
C29 C31 C32 111.9(4) . 1_555 1_555 yes
C31 C32 C33 122.0(5) . 1_555 1_555 yes
C31 C32 C34 114.7(4) . 1_555 2_655 yes
C33 C32 C34 123.3(4) . 1_555 2_655 yes
C2 C34 C32 115.0(4) . 1_555 2_655 yes
CL1 C35 CL2 110.3(3) . 1_555 1_555 yes
CL1 C35 CL3 111.2(4) . 1_555 1_555 yes
CL2 C35 CL3 110.0(4) . 1_555 1_555 yes

loop_
_geom_bond_atom_site_label_1
_geom_bond_atom_site_label_2
_geom_bond_distance
_geom_bond_site_symmetry_1
_geom_bond_site_symmetry_2
_geom_bond_publ_flag
NI1 O1 1.839(3) . . yes
NI1 O2 1.846(3) . . yes
NI1 N1 1.913(4) . . yes
NI1 N2 1.913(4) . . yes
CL1 C35 1.731(6) . . yes
CL2 C35 1.727(6) . . yes
CL3 C35 1.724(6) . . yes
O1 C1 1.309(5) . . yes
O2 C30 1.298(5) . . yes
O3 C17 1.429(5) . . yes
O3 C18 1.380(5) . . yes
O4 C15 1.424(5) . . yes
O4 C16 1.421(6) . . yes
O5 C13 1.371(5) . . yes
O5 C14 1.440(5) . . yes
N1 C7 1.292(6) . . yes
N1 C8 1.459(6) . . yes
N2 C23 1.446(6) . . yes
N2 C24 1.298(6) . . yes
C1 C2 1.443(6) . . yes
C1 C6 1.412(7) . . yes
C2 C3 1.356(7) . . yes
C2 C34 1.498(7) . . yes
C3 C4 1.412(7) . . yes
C4 C5 1.376(7) . . yes
C5 C6 1.411(7) . . yes
C6 C7 1.430(6) . . yes
C8 C9 1.373(6) . . yes
C8 C13 1.385(6) . . yes
C9 C10 1.390(7) . . yes
C10 C11 1.369(7) . . yes
C11 C12 1.399(7) . . yes
C12 C13 1.386(6) . . yes
C14 C15 1.504(6) . . yes
C16 C17 1.490(7) . . yes
C18 C19 1.386(6) . . yes
C18 C23 1.398(6) . . yes
C19 C20 1.391(7) . . yes
C20 C21 1.369(7) . . yes
C21 C22 1.394(7) . . yes
C22 C23 1.380(6) . . yes
C24 C25 1.442(6) . . yes
C25 C26 1.401(7) . . yes
C25 C30 1.409(7) . . yes
C26 C27 1.375(7) . . yes
C27 C28 1.398(7) . . yes
C28 C29 1.365(7) . . yes
C29 C30 1.436(6) . . yes
C29 C31 1.515(7) . . yes
C31 C32 1.497(6) . . yes
C32 C33 1.322(6) . . yes
C32 C34 1.516(6) . 2_655 yes

loop_
_geom_torsion_atom_site_label_1
_geom_torsion_atom_site_label_2
_geom_torsion_atom_site_label_3
_geom_torsion_atom_site_label_4
_geom_torsion
_geom_torsion_site_symmetry_1
_geom_torsion_site_symmetry_2
_geom_torsion_site_symmetry_3
_geom_torsion_site_symmetry_4
_geom_torsion_publ_flag
NI1 O1 C1 C2 166.3(3) 1_555 1_555 1_555 1_555 yes
NI1 O1 C1 C6 -14.6(7) 1_555 1_555 1_555 1_555 yes
NI1 O2 C30 C25 -7.8(7) 1_555 1_555 1_555 1_555 yes
NI1 O2 C30 C29 172.8(3) 1_555 1_555 1_555 1_555 yes
NI1 N1 C7 C6 1.4(7) 1_555 1_555 1_555 1_555 yes
NI1 N1 C8 C9 122.5(4) 1_555 1_555 1_555 1_555 yes
NI1 N1 C8 C13 -56.3(5) 1_555 1_555 1_555 1_555 yes
NI1 N2 C23 C18 -59.4(5) 1_555 1_555 1_555 1_555 yes
NI1 N2 C23 C22 121.3(4) 1_555 1_555 1_555 1_555 yes
NI1 N2 C24 C25 -4.4(8) 1_555 1_555 1_555 1_555 yes
O1 NI1 O2 C30 -87.0(7) 1_555 1_555 1_555 1_555 yes
O1 NI1 N1 C7 -10.8(4) 1_555 1_555 1_555 1_555 yes
O1 NI1 N1 C8 170.7(3) 1_555 1_555 1_555 1_555 yes
O1 NI1 N2 C23 -18.5(3) 1_555 1_555 1_555 1_555 yes
O1 NI1 N2 C24 163.5(4) 1_555 1_555 1_555 1_555 yes
O1 C1 C2 C3 177.5(5) 1_555 1_555 1_555 1_555 yes
O1 C1 C2 C34 1.0(7) 1_555 1_555 1_555 1_555 yes
O1 C1 C6 C5 -176.7(5) 1_555 1_555 1_555 1_555 yes
O1 C1 C6 C7 -0.1(8) 1_555 1_555 1_555 1_555 yes
O2 NI1 O1 C1 -79.7(7) 1_555 1_555 1_555 1_555 yes
O2 NI1 N1 C7 154.4(4) 1_555 1_555 1_555 1_555 yes
O2 NI1 N1 C8 -24.2(3) 1_555 1_555 1_555 1_555 yes
O2 NI1 N2 C23 176.4(3) 1_555 1_555 1_555 1_555 yes
O2 NI1 N2 C24 -1.6(4) 1_555 1_555 1_555 1_555 yes
O2 C30 C25 C24 0.1(8) 1_555 1_555 1_555 1_555 yes
O2 C30 C25 C26 -177.1(5) 1_555 1_555 1_555 1_555 yes
O2 C30 C29 C28 176.9(5) 1_555 1_555 1_555 1_555 yes
O2 C30 C29 C31 -2.3(7) 1_555 1_555 1_555 1_555 yes
O3 C17 C16 O4 -79.1(5) 1_555 1_555 1_555 1_555 yes
O3 C18 C19 C20 -177.9(5) 1_555 1_555 1_555 1_555 yes
O3 C18 C23 N2 -1.4(7) 1_555 1_555 1_555 1_555 yes
O3 C18 C23 C22 178.0(4) 1_555 1_555 1_555 1_555 yes
O4 C15 C14 O5 -79.2(5) 1_555 1_555 1_555 1_555 yes
O5 C13 C8 N1 -3.2(6) 1_555 1_555 1_555 1_555 yes
O5 C13 C8 C9 178.0(4) 1_555 1_555 1_555 1_555 yes
O5 C13 C12 C11 -178.9(4) 1_555 1_555 1_555 1_555 yes
N1 NI1 O1 C1 17.4(4) 1_555 1_555 1_555 1_555 yes
N1 NI1 O2 C30 175.3(4) 1_555 1_555 1_555 1_555 yes
N1 NI1 N2 C23 76.8(10) 1_555 1_555 1_555 1_555 yes
N1 NI1 N2 C24 -101.2(9) 1_555 1_555 1_555 1_555 yes
N1 C7 C6 C1 6.7(8) 1_555 1_555 1_555 1_555 yes
N1 C7 C6 C5 -176.7(5) 1_555 1_555 1_555 1_555 yes
N1 C8 C9 C10 -177.6(5) 1_555 1_555 1_555 1_555 yes
N1 C8 C13 C12 176.8(4) 1_555 1_555 1_555 1_555 yes
N2 NI1 O1 C1 -175.2(4) 1_555 1_555 1_555 1_555 yes
N2 NI1 O2 C30 7.7(4) 1_555 1_555 1_555 1_555 yes
N2 NI1 N1 C7 -105.4(9) 1_555 1_555 1_555 1_555 yes
N2 NI1 N1 C8 76.0(10) 1_555 1_555 1_555 1_555 yes
N2 C23 C18 C19 179.6(4) 1_555 1_555 1_555 1_555 yes
N2 C23 C22 C21 179.7(5) 1_555 1_555 1_555 1_555 yes
N2 C24 C25 C26 -176.6(5) 1_555 1_555 1_555 1_555 yes
N2 C24 C25 C30 6.2(8) 1_555 1_555 1_555 1_555 yes
C1 C2 C3 C4 -1.1(8) 1_555 1_555 1_555 1_555 yes
C1 C2 C34 C32 -148.3(4) 1_555 1_555 1_555 2_655 yes
C1 C6 C5 C4 -0.5(8) 1_555 1_555 1_555 1_555 yes
C2 C1 C6 C5 2.4(7) 1_555 1_555 1_555 1_555 yes
C2 C1 C6 C7 178.9(4) 1_555 1_555 1_555 1_555 yes
C2 C3 C4 C5 3.1(8) 1_555 1_555 1_555 1_555 yes
C2 C34 C32 C31 73.6(6) 1_555 1_555 2_655 2_655 yes
C2 C34 C32 C33 -109.0(6) 1_555 1_555 2_655 2_655 yes
C3 C2 C1 C6 -1.6(7) 1_555 1_555 1_555 1_555 yes
C3 C2 C34 C32 35.3(7) 1_555 1_555 1_555 2_655 yes
C3 C4 C5 C6 -2.2(8) 1_555 1_555 1_555 1_555 yes
C4 C3 C2 C34 175.2(5) 1_555 1_555 1_555 1_555 yes
C4 C5 C6 C7 -177.1(5) 1_555 1_555 1_555 1_555 yes
C6 C1 C2 C34 -178.2(4) 1_555 1_555 1_555 1_555 yes
C6 C7 N1 C8 179.9(4) 1_555 1_555 1_555 1_555 yes
C7 N1 C8 C9 -56.1(6) 1_555 1_555 1_555 1_555 yes
C7 N1 C8 C13 125.0(5) 1_555 1_555 1_555 1_555 yes
C8 C9 C10 C11 0.6(8) 1_555 1_555 1_555 1_555 yes
C8 C13 O5 C14 -179.8(4) 1_555 1_555 1_555 1_555 yes
C8 C13 C12 C11 1.1(7) 1_555 1_555 1_555 1_555 yes
C9 C8 C13 C12 -2.0(7) 1_555 1_555 1_555 1_555 yes
C9 C10 C11 C12 -1.5(8) 1_555 1_555 1_555 1_555 yes
C10 C9 C8 C13 1.2(8) 1_555 1_555 1_555 1_555 yes
C10 C11 C12 C13 0.6(8) 1_555 1_555 1_555 1_555 yes
C12 C13 O5 C14 0.3(7) 1_555 1_555 1_555 1_555 yes
C13 O5 C14 C15 -174.7(4) 1_555 1_555 1_555 1_555 yes
C14 C15 O4 C16 77.1(5) 1_555 1_555 1_555 1_555 yes
C15 O4 C16 C17 77.5(5) 1_555 1_555 1_555 1_555 yes
C16 C17 O3 C18 -171.0(4) 1_555 1_555 1_555 1_555 yes
C17 O3 C18 C19 -8.6(7) 1_555 1_555 1_555 1_555 yes
C17 O3 C18 C23 172.4(4) 1_555 1_555 1_555 1_555 yes
C18 C19 C20 C21 -0.4(8) 1_555 1_555 1_555 1_555 yes
C18 C23 N2 C24 118.8(5) 1_555 1_555 1_555 1_555 yes
C18 C23 C22 C21 0.3(8) 1_555 1_555 1_555 1_555 yes
C19 C18 C23 C22 -1.1(7) 1_555 1_555 1_555 1_555 yes
C19 C20 C21 C22 -0.3(8) 1_555 1_555 1_555 1_555 yes
C20 C19 C18 C23 1.1(8) 1_555 1_555 1_555 1_555 yes
C20 C21 C22 C23 0.4(8) 1_555 1_555 1_555 1_555 yes
C22 C23 N2 C24 -60.5(6) 1_555 1_555 1_555 1_555 yes
C23 N2 C24 C25 177.5(5) 1_555 1_555 1_555 1_555 yes
C24 C25 C26 C27 -178.7(5) 1_555 1_555 1_555 1_555 yes
C24 C25 C30 C29 179.5(4) 1_555 1_555 1_555 1_555 yes
C25 C26 C27 C28 0.8(9) 1_555 1_555 1_555 1_555 yes
C25 C30 C29 C28 -2.4(7) 1_555 1_555 1_555 1_555 yes
C25 C30 C29 C31 178.3(4) 1_555 1_555 1_555 1_555 yes
C26 C25 C30 C29 2.3(7) 1_555 1_555 1_555 1_555 yes
C26 C27 C28 C29 -1.1(9) 1_555 1_555 1_555 1_555 yes
C27 C26 C25 C30 -1.4(8) 1_555 1_555 1_555 1_555 yes
C27 C28 C29 C30 1.9(8) 1_555 1_555 1_555 1_555 yes
C27 C28 C29 C31 -178.9(5) 1_555 1_555 1_555 1_555 yes
C28 C29 C31 C32 63.0(6) 1_555 1_555 1_555 1_555 yes
C29 C31 C32 C33 -108.3(6) 1_555 1_555 1_555 1_555 yes
C29 C31 C32 C34 69.2(6) 1_555 1_555 1_555 2_655 yes
C30 C29 C31 C32 -117.9(5) 1_555 1_555 1_555 1_555 yes
